data_7249925
loop_
_publ_author_name
'Sun, Yining'
'Liu, Guoguo'
'Xiong, Gang'
'Xu, Guangwen'

_publ_section_title
;
 Two novel tetranuclear Yb(iii)-based compounds for highly efficient
 conversion of CO2 to cyclic carbonates
;
_journal_issue 14
_journal_name_full CrystEngComm
_journal_page_first 2148
_journal_page_last 2153
_journal_paper_doi 10.1039/D4CE00662C
_journal_volume 27
_journal_year 2025
_chemical_formula_moiety 'C162 H122 N12 O22 Yb4, 2(C H2 Cl2), 6(C2 H3 N)'
_chemical_formula_sum 'C176 H144 Cl4 N18 O22 Yb4'
_chemical_formula_weight 3697.04
_space_group_crystal_system monoclinic
_space_group_IT_number 14
_space_group_name_Hall '-P 2yn'
_space_group_name_H-M_alt 'P 1 21/n 1'
_atom_sites_solution_hydrogens geom
_atom_sites_solution_primary dual
_audit_creation_date 2023-11-21
_audit_creation_method
;
Olex2 1.5
(compiled 2023.08.24 svn.re1ec1418 for OlexSys, GUI svn.r6817)
;
_audit_update_record
;
2024-07-02 deposited with the CCDC.	2025-01-27 downloaded from the CCDC.
;
_cell_angle_alpha 90
_cell_angle_beta 95.3090(10)
_cell_angle_gamma 90
_cell_formula_units_Z 2
_cell_length_a 21.4927(3)
_cell_length_b 15.5992(2)
_cell_length_c 25.5168(4)
_cell_measurement_reflns_used 9964
_cell_measurement_temperature 150.00
_cell_measurement_theta_max 74.54
_cell_measurement_theta_min 3.51
_cell_volume 8518.3(2)
_computing_cell_refinement 'SAINT V8.40A (Bruker, 2019)'
_computing_data_reduction 'SAINT V8.40A (Bruker, 2019)'
_computing_molecular_graphics 'Olex2 1.5 (Dolomanov et al., 2009)'
_computing_publication_material 'Olex2 1.5 (Dolomanov et al., 2009)'
_computing_structure_refinement 'SHELXL 2018/3 (Sheldrick, 2015)'
_computing_structure_solution 'SHELXT 2018/2 (Sheldrick, 2018)'
_diffrn_ambient_temperature 150.00
_diffrn_measured_fraction_theta_full 0.999
_diffrn_measured_fraction_theta_max 0.996
_diffrn_measurement_device_type 'Bruker APEX-II CCD'
_diffrn_measurement_method '\f and \w scans'
_diffrn_radiation_type CuK\a
_diffrn_radiation_wavelength 1.54178
_diffrn_reflns_av_R_equivalents 0.0477
_diffrn_reflns_av_unetI/netI 0.0473
_diffrn_reflns_Laue_measured_fraction_full 0.999
_diffrn_reflns_Laue_measured_fraction_max 0.996
_diffrn_reflns_limit_h_max 26
_diffrn_reflns_limit_h_min -25
_diffrn_reflns_limit_k_max 14
_diffrn_reflns_limit_k_min -19
_diffrn_reflns_limit_l_max 28
_diffrn_reflns_limit_l_min -31
_diffrn_reflns_number 69197
_diffrn_reflns_point_group_measured_fraction_full 0.999
_diffrn_reflns_point_group_measured_fraction_max 0.996
_diffrn_reflns_theta_full 67.679
_diffrn_reflns_theta_max 74.918
_diffrn_reflns_theta_min 3.479
_diffrn_source_current 0.95
_diffrn_source_power 0.0475
_diffrn_source_voltage 50.0
_diffrn_standards_number 0
_exptl_absorpt_coefficient_mu 5.040
_exptl_absorpt_correction_T_max 0.0872
_exptl_absorpt_correction_T_min 0.0090
_exptl_absorpt_correction_type multi-scan
_exptl_absorpt_process_details
;
SADABS-2016/2 (Bruker,2016/2) was used for absorption correction.
wR2(int) was 0.1075 before and 0.0657 after correction.
The Ratio of minimum to maximum transmission is 0.1032.
The \l/2 correction factor is Not present.
;
_exptl_crystal_density_diffrn 1.441
_exptl_crystal_description block
_exptl_crystal_F_000 3700
_exptl_crystal_size_max 0.2
_exptl_crystal_size_mid 0.15
_exptl_crystal_size_min 0.1
_refine_diff_density_max 2.591
_refine_diff_density_min -1.313
_refine_diff_density_rms 0.185
_refine_ls_extinction_method none
_refine_ls_goodness_of_fit_ref 1.065
_refine_ls_hydrogen_treatment constr
_refine_ls_matrix_type full
_refine_ls_number_parameters 1015
_refine_ls_number_reflns 17460
_refine_ls_number_restraints 0
_refine_ls_restrained_S_all 1.065
_refine_ls_R_factor_all 0.0784
_refine_ls_R_factor_gt 0.0718
_refine_ls_shift/su_max 0.001
_refine_ls_shift/su_mean 0.000
_refine_ls_structure_factor_coef Fsqd
_refine_ls_weighting_details 'w=1/[\s^2^(Fo^2^)+(0.1339P)^2^+8.6850P] where P=(Fo^2^+2Fc^2^)/3'
_refine_ls_weighting_scheme calc
_refine_ls_wR_factor_gt 0.2059
_refine_ls_wR_factor_ref 0.2127
_reflns_Friedel_coverage 0.000
_reflns_number_gt 14610
_reflns_number_total 17460
_reflns_threshold_expression 'I > 2\s(I)'
_cod_data_source_file d4ce00662c2.cif
_cod_data_source_block cu_0423_5_0m
_cod_depositor_comments 'Adding full bibliography for 7249924--7249925.cif.'
_cod_database_code 7249925
_shelx_shelxl_version_number 2018/3
_shelx_space_group_comment
;
The symmetry employed for this shelxl refinement is uniquely defined
by the following loop, which should always be used as a source of
symmetry information in preference to the above space-group names.
They are only intended as comments.
;
_shelx_estimated_absorpt_t_max 0.633
_shelx_estimated_absorpt_t_min 0.432
_olex2_refinement_description
;
1. Fixed Uiso
 At 1.2 times of:
  All C(H) groups, All C(H,H) groups
 At 1.5 times of:
  All C(H,H,H) groups
2.a Secondary CH2 refined with riding coordinates:
 C035(H03D,H03E)
2.b Aromatic/amide H refined with riding coordinates:
 C00P(H00P), C00U(H00U), C00W(H00W), C010(H010), C011(H011), C012(H012),
 C013(H013), C015(H015), C016(H016), C017(H017), C018(H018), C019(H019),
 C01A(H01A), C01B(H01B), C01F(H01F), C01G(H01G), C01H(H01H), C01J(H01J),
 C01K(H01K), C01N(H01N), C01O(H01O), C01Q(H01Q), C01S(H01S), C01T(H01T),
 C01U(H01U), C01V(H01V), C01W(H01W), C01X(H01X), C01Y(H01Y), C020(H020),
 C021(H021), C022(H022), C023(H023), C024(H024), C028(H028), C029(H029),
 C02A(H02A), C02C(H02C), C02D(H02D), C02F(H02F), C02G(H02G), C02I(H02I),
 C02J(H02J), C02L(H02L), C02O(H02O), C02P(H02P), C02Q(H02Q), C02R(H02R),
 C02S(H02S), C02T(H02T), C02U(H02U), C02W(H02W)
2.c Idealised Me refined as rotating group:
 C02K(H02B,H02E,H02H), C02M(H02K,H02M,H02N), C02V(H02Z,H,HA), C02X(H02V,H02X,
 H02Y), C02Z(H02,HB,HC), C030(H03A,H03B,H03C)
;
_smtbx_masks_void_probe_radius 1.2
_smtbx_masks_void_truncation_radius 1.2
_olex2_submission_special_instructions 'No special instructions were received'

loop_
_space_group_symop_operation_xyz
'x, y, z'
'-x+1/2, y+1/2, -z+1/2'
'-x, -y, -z'
'x-1/2, -y-1/2, z-1/2'

loop_
_atom_site_label
_atom_site_type_symbol
_atom_site_fract_x
_atom_site_fract_y
_atom_site_fract_z
_atom_site_U_iso_or_equiv
_atom_site_adp_type
_atom_site_occupancy
_atom_site_site_symmetry_order
_atom_site_calc_flag
_atom_site_refinement_flags_posn
_atom_site_refinement_flags_adp
_atom_site_refinement_flags_occupancy
_atom_site_disorder_assembly
_atom_site_disorder_group
Yb01 Yb 0.45155(2) 0.52938(2) 0.55420(2) 0.05917(12) Uani 1 1 d . . . . .
Yb02 Yb 0.59620(2) 0.63114(2) 0.55324(2) 0.05911(12) Uani 1 1 d . . . . .
Cl1 Cl 0.6022(2) 0.1446(4) 0.74046(19) 0.1744(17) Uani 1 1 d . . . . .
O004 O 0.51658(18) 0.5833(2) 0.49512(16) 0.0582(9) Uani 1 1 d . . . . .
O005 O 0.5038(2) 0.6569(3) 0.59079(19) 0.0675(10) Uani 1 1 d . . . . .
O006 O 0.5639(2) 0.7481(3) 0.50406(18) 0.0668(10) Uani 1 1 d . . . . .
O007 O 0.6855(2) 0.6968(3) 0.53478(19) 0.0691(11) Uani 1 1 d . . . . .
O008 O 0.5546(2) 0.5085(3) 0.58828(17) 0.0642(10) Uani 1 1 d . . . . .
O009 O 0.36797(19) 0.4764(3) 0.49958(19) 0.0647(10) Uani 1 1 d . . . . .
O00A O 0.4339(2) 0.4185(3) 0.60890(18) 0.0694(10) Uani 1 1 d . . . . .
Cl Cl 0.6412(3) 0.2545(3) 0.8296(2) 0.208(2) Uani 1 1 d . . . . .
O00C O 0.3772(2) 0.5706(3) 0.6049(2) 0.0741(11) Uani 1 1 d . . . . .
N00D N 0.6060(3) 0.7474(3) 0.6215(2) 0.0689(13) Uani 1 1 d . . . . .
N00E N 0.3879(3) 0.6465(3) 0.5094(2) 0.0649(12) Uani 1 1 d . . . . .
N00F N 0.7282(3) 0.2763(4) 0.6822(2) 0.0707(13) Uani 1 1 d . . . . .
N00G N 0.1745(3) 0.7075(4) 0.4413(2) 0.0714(13) Uani 1 1 d . . . . .
N00H N 0.6686(3) 0.5626(3) 0.6219(2) 0.0667(12) Uani 1 1 d . . . . .
O00I O 0.4584(4) 1.1746(4) 0.9294(2) 0.1060(19) Uani 1 1 d . . . . .
N00J N 0.4940(4) 0.9089(4) 0.7457(3) 0.0829(17) Uani 1 1 d . . . . .
O00K O 0.9150(3) -0.0338(4) 0.7488(3) 0.105(2) Uani 1 1 d . . . . .
C00L C 0.5905(3) 0.8145(4) 0.4881(3) 0.0673(14) Uani 1 1 d . . . . .
C00M C 0.5493(3) 0.8826(4) 0.4624(3) 0.0693(15) Uani 1 1 d . . . . .
C00N C 0.7787(4) 0.1394(4) 0.6927(3) 0.0731(16) Uani 1 1 d . . . . .
C00O C 0.5491(4) 0.8285(4) 0.6844(3) 0.0717(16) Uani 1 1 d . . . . .
C00P C 0.3993(3) 0.7303(4) 0.5129(3) 0.0650(14) Uani 1 1 d . . . . .
H00P H 0.439977 0.748786 0.525829 0.078 Uiso 1 1 calc R U . . .
C00Q C 0.0843(3) 0.7482(5) 0.3852(3) 0.0716(16) Uani 1 1 d . . . . .
O00R O -0.0658(3) 0.9084(4) 0.3424(3) 0.114(2) Uani 1 1 d . . . . .
C00S C 0.5530(3) 0.7648(4) 0.6451(3) 0.0663(14) Uani 1 1 d . . . . .
C00T C 0.2217(3) 0.6463(4) 0.4570(3) 0.0703(15) Uani 1 1 d . . . . .
C00U C 0.5674(4) 0.9674(4) 0.4576(3) 0.0752(17) Uani 1 1 d . . . . .
H00U H 0.608272 0.984384 0.471086 0.090 Uiso 1 1 calc R U . . .
C00V C 0.4484(5) 0.9918(5) 0.8113(3) 0.084(2) Uani 1 1 d . . . . .
C00W C 0.6064(4) 0.8719(4) 0.7006(3) 0.0749(18) Uani 1 1 d . . . . .
H00W H 0.607509 0.912865 0.728190 0.090 Uiso 1 1 calc R U . . .
C00X C 0.3298(3) 0.6197(4) 0.4908(3) 0.0626(13) Uani 1 1 d . . . . .
C00Y C 0.2815(3) 0.6784(4) 0.4758(3) 0.0639(14) Uani 1 1 d . . . . .
C00Z C 0.4920(4) 0.8446(5) 0.7057(3) 0.0764(18) Uani 1 1 d . . . . .
C010 C 0.3544(3) 0.7918(4) 0.4986(3) 0.0699(15) Uani 1 1 d . . . . .
H010 H 0.364559 0.850956 0.501620 0.084 Uiso 1 1 calc R U . . .
C011 C 0.6551(3) 0.8255(5) 0.4901(3) 0.0782(18) Uani 1 1 d . . . . .
H011 H 0.670478 0.877971 0.477436 0.094 Uiso 1 1 calc R U . . .
C012 C 0.5775(3) 0.3648(4) 0.6181(3) 0.0668(15) Uani 1 1 d . . . . .
H012 H 0.536151 0.345741 0.608128 0.080 Uiso 1 1 calc R U . . .
C013 C 0.4496(4) 0.9213(5) 0.4173(3) 0.0808(19) Uani 1 1 d . . . . .
H013 H 0.408829 0.905424 0.403160 0.097 Uiso 1 1 calc R U . . .
C014 C 0.6827(3) 0.3315(4) 0.6590(3) 0.0689(15) Uani 1 1 d . . . . .
C015 C 0.4684(4) 1.0054(5) 0.4134(4) 0.086(2) Uani 1 1 d . . . . .
H015 H 0.440927 1.047230 0.396960 0.103 Uiso 1 1 calc R U . . .
C016 C 0.4454(4) 0.9282(5) 0.7683(3) 0.084(2) Uani 1 1 d . . . . .
H016 H 0.406699 0.901438 0.757230 0.100 Uiso 1 1 calc R U . . .
C017 C 0.6226(3) 0.3067(4) 0.6401(3) 0.0690(15) Uani 1 1 d . . . . .
H017 H 0.611578 0.247965 0.642259 0.083 Uiso 1 1 calc R U . . .
C018 C 0.6561(3) 0.7927(4) 0.6387(3) 0.0764(18) Uani 1 1 d . . . . .
H018 H 0.693658 0.780954 0.623100 0.092 Uiso 1 1 calc R U . . .
C019 C 0.5272(4) 1.0273(5) 0.4337(3) 0.082(2) Uani 1 1 d . . . . .
H019 H 0.540722 1.085073 0.431286 0.098 Uiso 1 1 calc R U . . .
C01A C 0.4884(3) 0.8601(4) 0.4409(3) 0.0756(17) Uani 1 1 d . . . . .
H01A H 0.474327 0.802561 0.442956 0.091 Uiso 1 1 calc R U . . .
C01B C 0.6587(4) 0.8554(5) 0.6770(3) 0.082(2) Uani 1 1 d . . . . .
H01B H 0.696236 0.885924 0.686591 0.098 Uiso 1 1 calc R U . . .
C01C C 0.6983(3) 0.4185(4) 0.6555(3) 0.0665(14) Uani 1 1 d . . . . .
C01D C 0.5935(3) 0.4500(4) 0.6110(3) 0.0633(13) Uani 1 1 d . . . . .
C01E C 0.4988(3) 0.7161(4) 0.6273(3) 0.0688(15) Uani 1 1 d . . . . .
C01F C 0.0438(4) 0.7284(6) 0.3408(3) 0.084(2) Uani 1 1 d . . . . .
H01F H 0.051135 0.678525 0.320924 0.101 Uiso 1 1 calc R U . . .
C01G C 0.2949(3) 0.7670(5) 0.4799(3) 0.0730(16) Uani 1 1 d . . . . .
H01G H 0.263619 0.808403 0.469998 0.088 Uiso 1 1 calc R U . . .
C01H C 0.2112(3) 0.5598(5) 0.4572(3) 0.0742(17) Uani 1 1 d . . . . .
H01H H 0.170744 0.538467 0.445882 0.089 Uiso 1 1 calc R U . . .
C01I C 0.6991(3) 0.7635(5) 0.5098(3) 0.0776(18) Uani 1 1 d . . . . .
C01J C 0.7306(4) 0.1992(5) 0.6694(3) 0.0753(17) Uani 1 1 d . . . . .
H01J H 0.699931 0.178021 0.643438 0.090 Uiso 1 1 calc R U . . .
C01K C 0.4434(4) 0.7361(5) 0.6478(3) 0.0792(18) Uani 1 1 d . . . . .
H01K H 0.406228 0.707236 0.634927 0.095 Uiso 1 1 calc R U . . .
C01L C 0.3188(3) 0.5292(4) 0.4881(3) 0.0668(15) Uani 1 1 d . . . . .
C01M C 0.3462(3) 0.5424(5) 0.6399(3) 0.0725(17) Uani 1 1 d . . . . .
C01N C 0.1366(3) 0.6911(5) 0.4025(3) 0.0757(17) Uani 1 1 d . . . . .
H01N H 0.141771 0.639683 0.383465 0.091 Uiso 1 1 calc R U . . .
C01O C 0.7691(3) 0.5384(5) 0.6703(3) 0.0753(17) Uani 1 1 d . . . . .
H01O H 0.807452 0.562417 0.685088 0.090 Uiso 1 1 calc R U . . .
C01P C 0.3994(3) 0.4046(5) 0.6448(3) 0.0747(17) Uani 1 1 d . . . . .
C01Q C 0.4409(4) 0.7984(5) 0.6875(3) 0.0812(19) Uani 1 1 d . . . . .
H01Q H 0.402354 0.808433 0.701877 0.097 Uiso 1 1 calc R U . . .
C01R C 0.2977(3) 0.6045(6) 0.6571(3) 0.0794(19) Uani 1 1 d . . . . .
C01S C 0.3948(5) 1.0171(6) 0.8317(4) 0.096(2) Uani 1 1 d . . . . .
H01S H 0.355949 0.992623 0.818623 0.115 Uiso 1 1 calc R U . . .
C01T C 0.2592(3) 0.5017(5) 0.4737(3) 0.0730(16) Uani 1 1 d . . . . .
H01T H 0.249978 0.442241 0.474940 0.088 Uiso 1 1 calc R U . . .
C01U C 0.7565(3) 0.4533(5) 0.6764(3) 0.0727(16) Uani 1 1 d . . . . .
H01U H 0.786837 0.417138 0.694608 0.087 Uiso 1 1 calc R U . . .
C01V C 0.0730(4) 0.8239(5) 0.4135(3) 0.0788(18) Uani 1 1 d . . . . .
H01V H 0.100321 0.839141 0.443478 0.095 Uiso 1 1 calc R U . . .
C01W C 0.5039(5) 1.0282(5) 0.8300(3) 0.091(2) Uani 1 1 d . . . . .
H01W H 0.541510 1.011138 0.816144 0.109 Uiso 1 1 calc R U . . .
C01X C -0.0071(4) 0.7806(6) 0.3252(3) 0.085(2) Uani 1 1 d . . . . .
H01X H -0.034452 0.766436 0.295032 0.102 Uiso 1 1 calc R U . . .
C01Y C 0.7242(3) 0.5896(5) 0.6418(3) 0.0737(17) Uani 1 1 d . . . . .
H01Y H 0.734398 0.648000 0.636446 0.088 Uiso 1 1 calc R U . . .
C01Z C 0.6541(3) 0.4774(4) 0.6296(3) 0.0649(14) Uani 1 1 d . . . . .
C020 C 0.8280(4) 0.1667(5) 0.7245(3) 0.0813(19) Uani 1 1 d . . . . .
H020 H 0.830166 0.225727 0.733698 0.098 Uiso 1 1 calc R U . . .
C021 C 0.8111(4) 0.7391(5) 0.5352(4) 0.083(2) Uani 1 1 d . . . . .
H021 H 0.798798 0.703846 0.562808 0.100 Uiso 1 1 calc R U . . .
C022 C 0.3551(4) 0.4613(6) 0.6618(3) 0.089(2) Uani 1 1 d . . . . .
H022 H 0.330533 0.443996 0.688973 0.107 Uiso 1 1 calc R U . . .
C023 C 0.2825(4) 0.6749(6) 0.6263(4) 0.088(2) Uani 1 1 d . . . . .
H023 H 0.297609 0.679535 0.592627 0.105 Uiso 1 1 calc R U . . .
C024 C 0.5055(5) 1.0910(6) 0.8698(3) 0.093(2) Uani 1 1 d . . . . .
H024 H 0.544088 1.116740 0.882351 0.112 Uiso 1 1 calc R U . . .
C025 C 0.4505(5) 1.1154(6) 0.8907(3) 0.092(2) Uani 1 1 d . . . . .
C026 C 0.7671(4) 0.7774(5) 0.5008(4) 0.085(2) Uani 1 1 d . . . . .
C027 C 0.4092(4) 0.3207(6) 0.6731(4) 0.088(2) Uani 1 1 d . . . . .
C028 C 0.8761(4) 0.1127(6) 0.7446(3) 0.084(2) Uani 1 1 d . . . . .
H028 H 0.911102 0.133889 0.766264 0.101 Uiso 1 1 calc R U . . .
C029 C 0.4271(5) 0.2537(6) 0.6478(4) 0.100(3) Uani 1 1 d . . . . .
H029 H 0.431474 0.259458 0.611227 0.121 Uiso 1 1 calc R U . . .
C02A C 0.4403(5) 0.1732(7) 0.6715(4) 0.103(3) Uani 1 1 d . . . . .
H02A H 0.454115 0.126254 0.651846 0.124 Uiso 1 1 calc R U . . .
N02B N 0.5811(6) 1.0330(9) 0.9915(5) 0.154(5) Uani 1 1 d . . . . .
C02C C 0.3967(6) 1.0800(6) 0.8722(4) 0.103(3) Uani 1 1 d . . . . .
H02C H 0.359072 1.096743 0.886249 0.123 Uiso 1 1 calc R U . . .
C02D C 0.7730(4) 0.0530(6) 0.6816(4) 0.097(3) Uani 1 1 d . . . . .
H02D H 0.737788 0.032358 0.660043 0.117 Uiso 1 1 calc R U . . .
C02E C -0.0174(4) 0.8530(6) 0.3541(4) 0.088(2) Uani 1 1 d . . . . .
C02F C 0.2351(5) 0.6615(9) 0.7224(4) 0.113(3) Uani 1 1 d . . . . .
H02F H 0.217285 0.655226 0.754922 0.135 Uiso 1 1 calc R U . . .
C02G C 0.2723(4) 0.5971(8) 0.7049(3) 0.096(2) Uani 1 1 d . . . . .
H02G H 0.280546 0.547265 0.725831 0.115 Uiso 1 1 calc R U . . .
C02H C 0.8704(4) 0.0265(5) 0.7314(3) 0.085(2) Uani 1 1 d . . . . .
C02I C 0.7846(5) 0.8250(6) 0.4583(4) 0.099(3) Uani 1 1 d . . . . .
H02I H 0.753726 0.849442 0.433721 0.119 Uiso 1 1 calc R U . . .
C02J C 0.0237(4) 0.8746(6) 0.3981(4) 0.093(2) Uani 1 1 d . . . . .
H02J H 0.016795 0.925475 0.417184 0.112 Uiso 1 1 calc R U . . .
C02K C 0.9724(5) -0.0044(7) 0.7755(4) 0.103(3) Uani 1 1 d . . . . .
H02B H 0.991922 0.037106 0.753327 0.154 Uiso 1 1 calc R U . . .
H02E H 1.000562 -0.053133 0.782941 0.154 Uiso 1 1 calc R U . . .
H02H H 0.963999 0.023145 0.808702 0.154 Uiso 1 1 calc R U . . .
C02L C 0.8472(5) 0.8361(7) 0.4523(5) 0.106(3) Uani 1 1 d . . . . .
H02L H 0.859883 0.870190 0.424336 0.127 Uiso 1 1 calc R U . . .
C02M C 0.4040(6) 1.1925(8) 0.9563(4) 0.122(4) Uani 1 1 d . . . . .
H02K H 0.368065 1.202011 0.930350 0.183 Uiso 1 1 calc R U . . .
H02M H 0.411322 1.243980 0.977982 0.183 Uiso 1 1 calc R U . . .
H02N H 0.395406 1.143794 0.978752 0.183 Uiso 1 1 calc R U . . .
C02N C 0.5550(7) 1.0693(9) 1.0207(5) 0.127(4) Uani 1 1 d . . . . .
C02O C 0.8741(4) 0.7523(7) 0.5293(5) 0.111(3) Uani 1 1 d . . . . .
H02O H 0.905159 0.729792 0.554461 0.134 Uiso 1 1 calc R U . . .
C02P C 0.2448(4) 0.7402(7) 0.6443(5) 0.106(3) Uani 1 1 d . . . . .
H02P H 0.233888 0.788530 0.622689 0.127 Uiso 1 1 calc R U . . .
C02Q C 0.4032(4) 0.3131(7) 0.7269(4) 0.101(3) Uani 1 1 d . . . . .
H02Q H 0.390021 0.360559 0.746432 0.121 Uiso 1 1 calc R U . . .
C02R C 0.2239(5) 0.7334(10) 0.6934(5) 0.124(4) Uani 1 1 d . . . . .
H02R H 0.201412 0.779526 0.707031 0.148 Uiso 1 1 calc R U . . .
C02S C 0.8184(5) -0.0032(6) 0.7017(5) 0.104(3) Uani 1 1 d . . . . .
H02S H 0.813655 -0.062907 0.695070 0.125 Uiso 1 1 calc R U . . .
C02T C 0.4327(5) 0.1659(8) 0.7208(6) 0.120(4) Uani 1 1 d . . . . .
H02T H 0.438327 0.111141 0.736841 0.144 Uiso 1 1 calc R U . . .
C02U C 0.8909(4) 0.7976(7) 0.4872(5) 0.108(3) Uani 1 1 d . . . . .
H02U H 0.933905 0.802659 0.481841 0.130 Uiso 1 1 calc R U . . .
C02V C 0.5230(6) 1.1172(8) 1.0591(4) 0.124(4) Uani 1 1 d . . . . .
H02Z H 0.509255 1.172596 1.044102 0.187 Uiso 1 1 calc R U . . .
H H 0.551630 1.126616 1.090767 0.187 Uiso 1 1 calc R U . . .
HA H 0.486619 1.084580 1.068373 0.187 Uiso 1 1 calc R U . . .
C02W C 0.4167(5) 0.2348(8) 0.7515(4) 0.111(3) Uani 1 1 d . . . . .
H02W H 0.415124 0.228567 0.788428 0.133 Uiso 1 1 calc R U . . .
C02X C -0.1105(5) 0.8837(8) 0.2993(5) 0.123(4) Uani 1 1 d . . . . .
H02V H -0.089585 0.880245 0.266859 0.185 Uiso 1 1 calc R U . . .
H02X H -0.144034 0.926347 0.295076 0.185 Uiso 1 1 calc R U . . .
H02Y H -0.128205 0.827568 0.306828 0.185 Uiso 1 1 calc R U . . .
C02Z C 0.2800(9) 0.8935(10) 0.9128(6) 0.165(7) Uani 1 1 d . . . . .
H02 H 0.258263 0.947001 0.902637 0.248 Uiso 1 1 calc R U . . .
HB H 0.318058 0.906503 0.935678 0.248 Uiso 1 1 calc R U . . .
HC H 0.252629 0.856865 0.931774 0.248 Uiso 1 1 calc R U . . .
C030 C 0.1666(7) 1.0240(11) 0.4394(7) 0.156(5) Uani 1 1 d . . . . .
H03A H 0.158765 1.007598 0.402263 0.233 Uiso 1 1 calc R U . . .
H03B H 0.163024 1.086394 0.442598 0.233 Uiso 1 1 calc R U . . .
H03C H 0.135794 0.996197 0.459749 0.233 Uiso 1 1 calc R U . . .
N031 N 0.3035(10) 0.8151(12) 0.8310(8) 0.218(9) Uani 1 1 d . . . . .
C032 C 0.2262(8) 0.9984(10) 0.4584(11) 0.194(9) Uani 1 1 d . . . . .
N033 N 0.2726(9) 0.9813(8) 0.4771(12) 0.293(15) Uani 1 1 d . . . . .
C035 C 0.5971(10) 0.2446(10) 0.7680(5) 0.159(6) Uani 1 1 d . . . . .
H03D H 0.552689 0.257021 0.772521 0.191 Uiso 1 1 calc R U . . .
H03E H 0.611706 0.287843 0.743604 0.191 Uiso 1 1 calc R U . . .
C036 C 0.2962(13) 0.8504(12) 0.8672(9) 0.199(9) Uani 1 1 d . . . . .

loop_
_atom_site_aniso_label
_atom_site_aniso_U_11
_atom_site_aniso_U_22
_atom_site_aniso_U_33
_atom_site_aniso_U_23
_atom_site_aniso_U_13
_atom_site_aniso_U_12
Yb01 0.05685(19) 0.05649(19) 0.0640(2) 0.00001(12) 0.00476(13) -0.00280(12)
Yb02 0.05520(18) 0.05388(18) 0.0672(2) 0.00208(12) -0.00023(13) -0.00176(11)
Cl1 0.146(3) 0.211(5) 0.165(3) 0.063(3) 0.006(3) 0.012(3)
O004 0.0522(19) 0.054(2) 0.068(2) -0.0016(17) 0.0033(16) -0.0014(16)
O005 0.065(2) 0.061(2) 0.076(3) -0.005(2) 0.004(2) -0.0027(19)
O006 0.062(2) 0.059(2) 0.079(3) 0.0039(19) 0.0011(19) -0.0049(18)
O007 0.060(2) 0.061(2) 0.085(3) 0.010(2) -0.002(2) -0.0022(18)
O008 0.065(2) 0.059(2) 0.067(2) 0.0043(19) -0.0011(18) -0.0030(18)
O009 0.053(2) 0.056(2) 0.084(3) 0.0014(19) 0.0024(19) 0.0036(16)
O00A 0.067(2) 0.072(3) 0.069(2) 0.004(2) 0.003(2) -0.008(2)
Cl 0.267(7) 0.159(4) 0.194(5) 0.029(3) 0.001(4) 0.021(4)
O00C 0.071(3) 0.072(3) 0.082(3) -0.010(2) 0.017(2) -0.008(2)
N00D 0.072(3) 0.056(3) 0.077(3) 0.001(2) -0.005(3) 0.000(2)
N00E 0.061(3) 0.060(3) 0.073(3) -0.002(2) 0.004(2) -0.002(2)
N00F 0.074(3) 0.064(3) 0.072(3) 0.007(2) -0.004(2) 0.005(2)
N00G 0.057(3) 0.071(3) 0.086(4) 0.002(3) 0.005(2) -0.002(2)
N00H 0.069(3) 0.057(3) 0.072(3) 0.002(2) -0.002(2) -0.002(2)
O00I 0.137(6) 0.095(4) 0.087(4) -0.021(3) 0.015(4) 0.011(4)
N00J 0.107(5) 0.069(3) 0.074(3) -0.007(3) 0.016(3) -0.011(3)
O00K 0.095(4) 0.105(4) 0.108(4) -0.002(3) -0.023(3) 0.037(3)
C00L 0.067(3) 0.057(3) 0.076(4) 0.002(3) -0.002(3) 0.001(3)
C00M 0.069(4) 0.064(3) 0.074(4) 0.006(3) -0.001(3) 0.003(3)
C00N 0.085(4) 0.061(3) 0.071(4) 0.003(3) -0.002(3) 0.005(3)
C00O 0.089(4) 0.060(3) 0.064(3) 0.005(3) -0.004(3) -0.001(3)
C00P 0.059(3) 0.063(3) 0.072(4) 0.000(3) 0.003(3) -0.004(3)
C00Q 0.056(3) 0.079(4) 0.080(4) 0.000(3) 0.003(3) -0.009(3)
O00R 0.103(4) 0.097(4) 0.133(5) 0.013(4) -0.043(4) 0.020(3)
C00S 0.074(4) 0.057(3) 0.066(3) 0.005(3) -0.002(3) -0.001(3)
C00T 0.059(3) 0.068(4) 0.084(4) -0.003(3) 0.006(3) -0.002(3)
C00U 0.071(4) 0.060(3) 0.093(5) 0.008(3) -0.001(3) -0.004(3)
C00V 0.116(6) 0.074(4) 0.060(4) -0.002(3) 0.004(4) 0.005(4)
C00W 0.093(5) 0.061(4) 0.067(4) -0.008(3) -0.010(3) 0.001(3)
C00X 0.058(3) 0.060(3) 0.070(3) 0.000(3) 0.005(3) 0.000(2)
C00Y 0.055(3) 0.061(3) 0.075(4) 0.000(3) 0.001(3) 0.002(2)
C00Z 0.101(5) 0.065(4) 0.062(3) 0.001(3) 0.003(3) -0.001(4)
C010 0.066(3) 0.060(3) 0.083(4) -0.002(3) -0.001(3) -0.001(3)
C011 0.065(4) 0.064(4) 0.103(5) 0.018(4) -0.001(3) -0.004(3)
C012 0.071(4) 0.060(3) 0.069(4) 0.006(3) 0.002(3) -0.006(3)
C013 0.069(4) 0.079(4) 0.091(5) 0.011(4) -0.010(3) -0.005(3)
C014 0.074(4) 0.066(3) 0.066(3) 0.007(3) 0.002(3) 0.004(3)
C015 0.082(5) 0.071(4) 0.103(6) 0.022(4) 0.001(4) 0.005(4)
C016 0.098(5) 0.075(4) 0.076(4) -0.006(3) -0.002(4) 0.010(4)
C017 0.074(4) 0.060(3) 0.072(4) 0.006(3) 0.001(3) -0.005(3)
C018 0.059(3) 0.061(3) 0.104(5) -0.001(3) -0.020(3) 0.001(3)
C019 0.080(4) 0.062(4) 0.102(5) 0.013(3) -0.004(4) 0.001(3)
C01A 0.071(4) 0.058(3) 0.095(5) 0.007(3) -0.003(3) -0.001(3)
C01B 0.084(5) 0.063(4) 0.093(5) -0.003(3) -0.022(4) -0.008(3)
C01C 0.069(4) 0.062(3) 0.067(3) 0.000(3) 0.001(3) 0.000(3)
C01D 0.062(3) 0.061(3) 0.066(3) 0.001(3) 0.001(3) -0.001(3)
C01E 0.082(4) 0.056(3) 0.069(4) -0.003(3) 0.006(3) -0.004(3)
C01F 0.074(4) 0.097(5) 0.080(4) -0.005(4) -0.004(3) 0.001(4)
C01G 0.066(4) 0.067(4) 0.086(4) -0.003(3) 0.006(3) -0.001(3)
C01H 0.055(3) 0.073(4) 0.094(5) 0.000(3) 0.004(3) -0.002(3)
C01I 0.069(4) 0.067(4) 0.096(5) 0.011(3) 0.005(3) 0.001(3)
C01J 0.077(4) 0.070(4) 0.076(4) 0.004(3) -0.006(3) 0.001(3)
C01K 0.086(5) 0.068(4) 0.086(5) -0.011(3) 0.023(4) -0.009(3)
C01L 0.059(3) 0.067(4) 0.075(4) -0.003(3) 0.004(3) -0.006(3)
C01M 0.059(3) 0.094(5) 0.065(3) -0.003(3) 0.001(3) -0.016(3)
C01N 0.056(3) 0.080(4) 0.089(5) -0.006(4) 0.001(3) -0.003(3)
C01O 0.067(4) 0.072(4) 0.083(4) -0.001(3) -0.015(3) -0.003(3)
C01P 0.057(3) 0.087(5) 0.078(4) 0.021(3) -0.004(3) -0.010(3)
C01Q 0.078(4) 0.077(4) 0.091(5) -0.003(4) 0.021(4) 0.000(3)
C01R 0.060(3) 0.105(5) 0.072(4) -0.013(4) 0.001(3) -0.013(4)
C01S 0.108(6) 0.094(6) 0.084(5) -0.012(4) 0.000(5) 0.013(5)
C01T 0.061(3) 0.062(3) 0.096(5) 0.000(3) 0.006(3) -0.005(3)
C01U 0.064(3) 0.074(4) 0.077(4) 0.007(3) -0.009(3) 0.006(3)
C01V 0.077(4) 0.073(4) 0.083(4) -0.002(3) -0.013(3) -0.002(3)
C01W 0.122(7) 0.083(5) 0.070(4) -0.007(4) 0.014(4) 0.003(5)
C01X 0.081(5) 0.089(5) 0.081(4) -0.002(4) -0.018(4) -0.001(4)
C01Y 0.068(4) 0.063(4) 0.088(4) -0.002(3) -0.008(3) -0.007(3)
C01Z 0.071(4) 0.062(3) 0.061(3) 0.001(3) 0.000(3) -0.004(3)
C020 0.083(5) 0.069(4) 0.089(5) 0.002(3) -0.006(4) 0.013(3)
C021 0.068(4) 0.081(5) 0.100(5) 0.012(4) 0.000(4) -0.001(3)
C022 0.072(4) 0.113(6) 0.085(5) 0.020(4) 0.018(4) 0.001(4)
C023 0.067(4) 0.094(5) 0.102(6) -0.017(5) 0.009(4) -0.004(4)
C024 0.114(7) 0.086(5) 0.081(5) -0.008(4) 0.017(4) -0.008(5)
C025 0.131(8) 0.079(5) 0.065(4) -0.009(4) 0.002(4) 0.014(5)
C026 0.086(5) 0.071(4) 0.098(5) 0.000(4) 0.014(4) -0.001(4)
C027 0.064(4) 0.097(6) 0.104(6) 0.029(5) 0.011(4) -0.004(4)
C028 0.086(5) 0.086(5) 0.079(4) 0.005(4) -0.007(4) 0.007(4)
C029 0.119(7) 0.085(6) 0.100(6) 0.007(5) 0.022(5) -0.021(5)
C02A 0.115(7) 0.091(6) 0.106(7) 0.016(5) 0.026(5) 0.000(5)
N02B 0.150(10) 0.186(12) 0.129(8) 0.010(8) 0.033(7) 0.071(9)
C02C 0.124(8) 0.094(6) 0.090(6) -0.013(5) 0.018(5) 0.020(6)
C02D 0.091(5) 0.082(5) 0.113(6) -0.001(5) -0.024(5) 0.006(4)
C02E 0.076(4) 0.089(5) 0.094(5) 0.014(4) -0.011(4) 0.004(4)
C02F 0.096(6) 0.162(10) 0.082(6) -0.014(6) 0.019(5) 0.013(7)
C02G 0.068(4) 0.136(8) 0.083(5) -0.005(5) 0.008(4) -0.001(5)
C02H 0.091(5) 0.079(5) 0.082(5) 0.005(4) -0.007(4) 0.019(4)
C02I 0.088(5) 0.084(5) 0.128(7) 0.015(5) 0.029(5) -0.002(4)
C02J 0.090(5) 0.079(5) 0.106(6) 0.004(4) -0.017(4) 0.011(4)
C02K 0.092(6) 0.109(7) 0.106(6) 0.015(5) 0.000(5) 0.032(5)
C02L 0.096(6) 0.096(6) 0.128(8) 0.003(6) 0.026(6) -0.015(5)
C02M 0.139(9) 0.135(9) 0.092(6) -0.020(6) 0.008(6) 0.045(7)
C02N 0.149(10) 0.136(9) 0.097(7) 0.022(6) 0.024(7) 0.061(8)
C02O 0.075(5) 0.102(7) 0.158(10) 0.022(6) 0.011(6) 0.004(5)
C02P 0.075(5) 0.101(6) 0.145(9) -0.010(6) 0.027(5) 0.008(4)
C02Q 0.085(5) 0.122(7) 0.096(6) 0.024(5) 0.006(4) -0.013(5)
C02R 0.091(6) 0.149(10) 0.133(9) -0.021(8) 0.020(6) 0.027(7)
C02S 0.096(6) 0.071(5) 0.142(8) -0.008(5) -0.012(6) 0.014(4)
C02T 0.101(7) 0.114(8) 0.145(10) 0.052(8) 0.006(6) 0.008(6)
C02U 0.068(5) 0.109(7) 0.149(9) 0.001(6) 0.013(5) -0.003(5)
C02V 0.135(9) 0.139(9) 0.103(7) 0.019(6) 0.029(6) 0.050(7)
C02W 0.116(8) 0.119(8) 0.099(6) 0.039(6) 0.015(5) 0.009(6)
C02X 0.099(7) 0.132(9) 0.130(8) 0.011(7) -0.043(6) 0.021(6)
C02Z 0.231(18) 0.138(11) 0.116(9) -0.007(8) -0.040(10) 0.049(11)
C030 0.116(10) 0.177(15) 0.176(14) -0.017(11) 0.021(9) -0.005(9)
N031 0.26(2) 0.203(17) 0.185(14) -0.086(13) -0.023(14) 0.050(14)
C032 0.117(10) 0.108(9) 0.34(3) -0.048(13) -0.051(14) 0.026(8)
N033 0.213(17) 0.096(8) 0.53(4) -0.067(14) -0.18(2) 0.041(10)
C035 0.238(19) 0.130(11) 0.105(8) 0.011(8) -0.005(10) 0.018(11)
C036 0.32(3) 0.127(12) 0.147(14) -0.009(11) -0.003(17) 0.023(15)

loop_
_atom_type_symbol
_atom_type_description
_atom_type_scat_dispersion_real
_atom_type_scat_dispersion_imag
_atom_type_scat_source
C C 0.0181 0.0091 'International Tables Vol C Tables 4.2.6.8 and 6.1.1.4'
H H 0.0000 0.0000 'International Tables Vol C Tables 4.2.6.8 and 6.1.1.4'
Cl Cl 0.3639 0.7018 'International Tables Vol C Tables 4.2.6.8 and 6.1.1.4'
N N 0.0311 0.0180 'International Tables Vol C Tables 4.2.6.8 and 6.1.1.4'
O O 0.0492 0.0322 'International Tables Vol C Tables 4.2.6.8 and 6.1.1.4'
Yb Yb -7.2108 4.4329 'International Tables Vol C Tables 4.2.6.8 and 6.1.1.4'

loop_
_geom_angle_atom_site_label_1
_geom_angle_atom_site_label_2
_geom_angle_atom_site_label_3
_geom_angle
_geom_angle_site_symmetry_1
_geom_angle_site_symmetry_3
_geom_angle_publ_flag
Yb01 Yb01 Yb02 55.414(9) 3_666 3_666 ?
O004 Yb01 Yb01 36.01(10) . 3_666 ?
O004 Yb01 Yb01 36.09(10) 3_666 3_666 ?
O004 Yb01 Yb02 84.73(10) . 3_666 ?
O004 Yb01 Yb02 34.24(10) 3_666 3_666 ?
O004 Yb01 O004 72.10(16) 3_666 . ?
O004 Yb01 O005 133.26(15) 3_666 . ?
O004 Yb01 O005 70.49(15) . . ?
O004 Yb01 O008 71.46(15) . . ?
O004 Yb01 O008 77.06(15) 3_666 . ?
O004 Yb01 O009 102.68(15) . . ?
O004 Yb01 O009 69.70(15) 3_666 . ?
O004 Yb01 N00E 119.13(16) 3_666 . ?
O004 Yb01 N00E 76.90(16) . . ?
O005 Yb01 Yb01 102.51(11) . 3_666 ?
O005 Yb01 Yb02 154.90(11) . 3_666 ?
O005 Yb01 N00E 77.93(17) . . ?
O008 Yb01 Yb01 70.42(11) . 3_666 ?
O008 Yb01 Yb02 111.28(11) . 3_666 ?
O008 Yb01 O005 65.21(15) . . ?
O008 Yb01 N00E 137.44(16) . . ?
O009 Yb01 Yb01 85.50(11) . 3_666 ?
O009 Yb01 Yb02 35.57(10) . 3_666 ?
O009 Yb01 O005 145.81(15) . . ?
O009 Yb01 O008 146.27(15) . . ?
O009 Yb01 N00E 67.94(16) . . ?
O00A Yb01 Yb01 113.83(12) . 3_666 ?
O00A Yb01 Yb02 83.79(12) . 3_666 ?
O00A Yb01 O004 145.37(16) . . ?
O00A Yb01 O004 80.19(16) . 3_666 ?
O00A Yb01 O005 118.94(16) . . ?
O00A Yb01 O008 82.58(16) . . ?
O00A Yb01 O009 86.22(16) . . ?
O00A Yb01 N00E 136.22(18) . . ?
O00C Yb01 Yb01 167.44(14) . 3_666 ?
O00C Yb01 Yb02 116.62(12) . 3_666 ?
O00C Yb01 O004 141.25(16) . . ?
O00C Yb01 O004 142.99(15) . 3_666 ?
O00C Yb01 O005 82.64(16) . . ?
O00C Yb01 O008 121.96(17) . . ?
O00C Yb01 O009 83.99(17) . . ?
O00C Yb01 O00A 72.31(18) . . ?
O00C Yb01 N00E 70.40(19) . . ?
N00E Yb01 Yb01 99.23(13) . 3_666 ?
N00E Yb01 Yb02 92.99(13) . 3_666 ?
O004 Yb02 Yb01 34.58(10) . 3_666 ?
O004 Yb02 O005 72.88(15) . . ?
O004 Yb02 O006 74.50(15) . . ?
O004 Yb02 O008 71.91(15) . . ?
O004 Yb02 O009 69.92(15) . 3_666 ?
O004 Yb02 N00D 134.15(16) . . ?
O004 Yb02 N00H 134.63(16) . . ?
O005 Yb02 Yb01 103.21(11) . 3_666 ?
O005 Yb02 O008 67.00(16) . . ?
O005 Yb02 O009 134.91(15) . 3_666 ?
O005 Yb02 N00D 66.95(17) . . ?
O005 Yb02 N00H 106.78(18) . . ?
O006 Yb02 Yb01 94.71(11) . 3_666 ?
O006 Yb02 O005 81.98(16) . . ?
O006 Yb02 O008 139.46(15) . . ?
O006 Yb02 O009 110.94(16) . 3_666 ?
O006 Yb02 N00D 78.82(17) . . ?
O006 Yb02 N00H 150.74(17) . . ?
O007 Yb02 Yb01 109.09(13) . 3_666 ?
O007 Yb02 O004 127.72(16) . . ?
O007 Yb02 O005 141.56(16) . . ?
O007 Yb02 O006 75.23(16) . . ?
O007 Yb02 O008 144.66(15) . . ?
O007 Yb02 O009 82.71(16) . 3_666 ?
O007 Yb02 N00D 78.41(19) . . ?
O007 Yb02 N00H 81.55(17) . . ?
O008 Yb02 Yb01 69.26(11) . 3_666 ?
O008 Yb02 O009 77.82(16) . 3_666 ?
O008 Yb02 N00D 109.78(17) . . ?
O008 Yb02 N00H 67.11(16) . . ?
O009 Yb02 Yb01 35.46(10) 3_666 3_666 ?
O009 Yb02 N00D 155.74(17) 3_666 . ?
O009 Yb02 N00H 83.01(17) 3_666 . ?
N00D Yb02 Yb01 168.72(13) . 3_666 ?
N00H Yb02 Yb01 109.71(13) . 3_666 ?
N00H Yb02 N00D 79.29(18) . . ?
Yb01 O004 Yb01 107.90(16) 3_666 . ?
Yb02 O004 Yb01 111.18(16) . 3_666 ?
Yb02 O004 Yb01 99.08(16) . . ?
Yb02 O005 Yb01 94.74(16) . . ?
C01E O005 Yb01 141.1(4) . . ?
C01E O005 Yb02 122.7(4) . . ?
C00L O006 Yb02 134.8(4) . . ?
C01I O007 Yb02 135.6(4) . . ?
Yb02 O008 Yb01 97.31(16) . . ?
C01D O008 Yb01 142.7(4) . . ?
C01D O008 Yb02 118.9(4) . . ?
Yb01 O009 Yb02 108.97(16) . 3_666 ?
C01L O009 Yb01 117.4(4) . . ?
C01L O009 Yb02 127.5(4) . 3_666 ?
C01P O00A Yb01 136.5(5) . . ?
C01M O00C Yb01 140.5(5) . . ?
C00S N00D Yb02 115.4(4) . . ?
C018 N00D Yb02 128.8(5) . . ?
C018 N00D C00S 115.7(6) . . ?
C00P N00E Yb01 126.7(4) . . ?
C00P N00E C00X 118.9(6) . . ?
C00X N00E Yb01 112.4(4) . . ?
C01J N00F C014 121.8(6) . . ?
C01N N00G C00T 118.8(6) . . ?
C01Y N00H Yb02 128.4(5) . . ?
C01Y N00H C01Z 117.3(6) . . ?
C01Z N00H Yb02 112.4(4) . . ?
C025 O00I C02M 115.3(9) . . ?
C016 N00J C00Z 121.1(7) . . ?
C02H O00K C02K 118.4(7) . . ?
O006 C00L C00M 117.0(6) . . ?
O006 C00L C011 124.5(6) . . ?
C011 C00L C00M 118.4(6) . . ?
C00U C00M C00L 123.8(6) . . ?
C00U C00M C01A 117.3(6) . . ?
C01A C00M C00L 118.9(6) . . ?
C020 C00N C01J 121.8(7) . . ?
C020 C00N C02D 118.9(7) . . ?
C02D C00N C01J 119.4(7) . . ?
C00S C00O C00W 115.4(7) . . ?
C00Z C00O C00S 120.4(7) . . ?
C00Z C00O C00W 124.1(7) . . ?
N00E C00P H00P 118.6 . . ?
N00E C00P C010 122.8(6) . . ?
C010 C00P H00P 118.6 . . ?
C01F C00Q C01N 120.8(7) . . ?
C01F C00Q C01V 118.3(7) . . ?
C01V C00Q C01N 120.9(6) . . ?
C02E O00R C02X 116.0(8) . . ?
N00D C00S C00O 123.8(6) . . ?
N00D C00S C01E 116.4(6) . . ?
C00O C00S C01E 119.8(7) . . ?
C00Y C00T N00G 117.3(6) . . ?
C01H C00T N00G 123.3(6) . . ?
C01H C00T C00Y 119.3(6) . . ?
C00M C00U H00U 119.5 . . ?
C019 C00U C00M 121.1(7) . . ?
C019 C00U H00U 119.5 . . ?
C01S C00V C016 119.8(9) . . ?
C01S C00V C01W 119.1(8) . . ?
C01W C00V C016 121.1(8) . . ?
C00O C00W H00W 119.6 . . ?
C01B C00W C00O 120.8(7) . . ?
C01B C00W H00W 119.6 . . ?
N00E C00X C00Y 121.6(6) . . ?
N00E C00X C01L 117.6(6) . . ?
C00Y C00X C01L 120.8(6) . . ?
C00X C00Y C00T 119.0(6) . . ?
C00X C00Y C01G 118.4(6) . . ?
C01G C00Y C00T 122.7(6) . . ?
C00O C00Z N00J 115.5(7) . . ?
C01Q C00Z N00J 126.0(8) . . ?
C01Q C00Z C00O 118.6(7) . . ?
C00P C010 H010 120.1 . . ?
C01G C010 C00P 119.9(6) . . ?
C01G C010 H010 120.1 . . ?
C00L C011 H011 118.0 . . ?
C00L C011 C01I 124.0(6) . . ?
C01I C011 H011 118.0 . . ?
C017 C012 H012 120.0 . . ?
C01D C012 H012 120.0 . . ?
C01D C012 C017 120.0(6) . . ?
C015 C013 H013 119.1 . . ?
C01A C013 H013 119.1 . . ?
C01A C013 C015 121.7(7) . . ?
N00F C014 C01C 117.4(6) . . ?
C017 C014 N00F 124.7(6) . . ?
C017 C014 C01C 117.9(6) . . ?
C013 C015 H015 120.8 . . ?
C019 C015 C013 118.5(7) . . ?
C019 C015 H015 120.8 . . ?
N00J C016 C00V 120.9(8) . . ?
N00J C016 H016 119.6 . . ?
C00V C016 H016 119.6 . . ?
C012 C017 H017 118.5 . . ?
C014 C017 C012 122.9(6) . . ?
C014 C017 H017 118.5 . . ?
N00D C018 H018 117.0 . . ?
N00D C018 C01B 126.0(8) . . ?
C01B C018 H018 117.0 . . ?
C00U C019 H019 119.3 . . ?
C015 C019 C00U 121.3(7) . . ?
C015 C019 H019 119.3 . . ?
C00M C01A H01A 120.0 . . ?
C013 C01A C00M 120.0(7) . . ?
C013 C01A H01A 120.0 . . ?
C00W C01B C018 118.1(7) . . ?
C00W C01B H01B 120.9 . . ?
C018 C01B H01B 120.9 . . ?
C014 C01C C01U 123.6(6) . . ?
C014 C01C C01Z 119.6(6) . . ?
C01U C01C C01Z 116.8(6) . . ?
O008 C01D C012 124.0(6) . . ?
O008 C01D C01Z 117.4(6) . . ?
C012 C01D C01Z 118.6(6) . . ?
O005 C01E C00S 118.6(6) . . ?
O005 C01E C01K 123.7(6) . . ?
C01K C01E C00S 117.7(6) . . ?
C00Q C01F H01F 119.4 . . ?
C01X C01F C00Q 121.1(8) . . ?
C01X C01F H01F 119.4 . . ?
C00Y C01G H01G 120.8 . . ?
C010 C01G C00Y 118.4(6) . . ?
C010 C01G H01G 120.8 . . ?
C00T C01H H01H 119.4 . . ?
C00T C01H C01T 121.3(6) . . ?
C01T C01H H01H 119.4 . . ?
O007 C01I C011 124.4(7) . . ?
O007 C01I C026 117.6(6) . . ?
C011 C01I C026 118.0(7) . . ?
N00F C01J C00N 123.2(7) . . ?
N00F C01J H01J 118.4 . . ?
C00N C01J H01J 118.4 . . ?
C01E C01K H01K 119.3 . . ?
C01E C01K C01Q 121.4(7) . . ?
C01Q C01K H01K 119.3 . . ?
O009 C01L C00X 117.9(5) . . ?
O009 C01L C01T 124.1(6) . . ?
C01T C01L C00X 118.0(6) . . ?
O00C C01M C01R 114.3(7) . . ?
O00C C01M C022 123.2(7) . . ?
C022 C01M C01R 122.6(7) . . ?
N00G C01N C00Q 122.6(7) . . ?
N00G C01N H01N 118.7 . . ?
C00Q C01N H01N 118.7 . . ?
C01U C01O H01O 120.8 . . ?
C01U C01O C01Y 118.5(6) . . ?
C01Y C01O H01O 120.8 . . ?
O00A C01P C022 125.7(7) . . ?
O00A C01P C027 115.9(7) . . ?
C022 C01P C027 118.3(7) . . ?
C00Z C01Q C01K 121.9(7) . . ?
C00Z C01Q H01Q 119.0 . . ?
C01K C01Q H01Q 119.0 . . ?
C023 C01R C01M 118.6(7) . . ?
C023 C01R C02G 118.6(9) . . ?
C02G C01R C01M 122.6(8) . . ?
C00V C01S H01S 119.7 . . ?
C00V C01S C02C 120.5(10) . . ?
C02C C01S H01S 119.7 . . ?
C01H C01T H01T 119.3 . . ?
C01L C01T C01H 121.4(7) . . ?
C01L C01T H01T 119.3 . . ?
C01C C01U H01U 119.8 . . ?
C01O C01U C01C 120.3(6) . . ?
C01O C01U H01U 119.8 . . ?
C00Q C01V H01V 119.8 . . ?
C02J C01V C00Q 120.4(7) . . ?
C02J C01V H01V 119.8 . . ?
C00V C01W H01W 119.9 . . ?
C00V C01W C024 120.2(9) . . ?
C024 C01W H01W 119.9 . . ?
C01F C01X H01X 120.4 . . ?
C02E C01X C01F 119.1(7) . . ?
C02E C01X H01X 120.4 . . ?
N00H C01Y C01O 124.9(6) . . ?
N00H C01Y H01Y 117.6 . . ?
C01O C01Y H01Y 117.6 . . ?
N00H C01Z C01C 122.1(6) . . ?
N00H C01Z C01D 117.2(6) . . ?
C01D C01Z C01C 120.7(6) . . ?
C00N C020 H020 118.4 . . ?
C00N C020 C028 123.2(8) . . ?
C028 C020 H020 118.4 . . ?
C026 C021 H021 120.4 . . ?
C026 C021 C02O 119.2(9) . . ?
C02O C021 H021 120.4 . . ?
C01M C022 C01P 121.7(7) . . ?
C01M C022 H022 119.1 . . ?
C01P C022 H022 119.1 . . ?
C01R C023 H023 119.7 . . ?
C01R C023 C02P 120.5(9) . . ?
C02P C023 H023 119.7 . . ?
C01W C024 H024 120.0 . . ?
C025 C024 C01W 120.1(10) . . ?
C025 C024 H024 120.0 . . ?
O00I C025 C024 114.4(10) . . ?
C02C C025 O00I 126.2(10) . . ?
C02C C025 C024 119.4(8) . . ?
C021 C026 C01I 117.3(7) . . ?
C021 C026 C02I 120.8(8) . . ?
C02I C026 C01I 121.9(8) . . ?
C029 C027 C01P 119.7(8) . . ?
C029 C027 C02Q 118.5(9) . . ?
C02Q C027 C01P 121.7(9) . . ?
C020 C028 H028 121.7 . . ?
C02H C028 C020 116.7(8) . . ?
C02H C028 H028 121.7 . . ?
C027 C029 H029 118.1 . . ?
C027 C029 C02A 123.9(10) . . ?
C02A C029 H029 118.1 . . ?
C029 C02A H02A 121.3 . . ?
C02T C02A C029 117.3(11) . . ?
C02T C02A H02A 121.3 . . ?
C01S C02C H02C 119.7 . . ?
C025 C02C C01S 120.6(10) . . ?
C025 C02C H02C 119.7 . . ?
C00N C02D H02D 120.0 . . ?
C02S C02D C00N 120.1(8) . . ?
C02S C02D H02D 120.0 . . ?
O00R C02E C01X 124.0(8) . . ?
O00R C02E C02J 115.7(8) . . ?
C01X C02E C02J 120.3(8) . . ?
C02G C02F H02F 119.9 . . ?
C02R C02F H02F 119.9 . . ?
C02R C02F C02G 120.3(10) . . ?
C01R C02G H02G 119.7 . . ?
C02F C02G C01R 120.6(10) . . ?
C02F C02G H02G 119.7 . . ?
O00K C02H C028 122.4(8) . . ?
C02S C02H O00K 116.8(8) . . ?
C02S C02H C028 120.7(7) . . ?
C026 C02I H02I 120.3 . . ?
C02L C02I C026 119.3(10) . . ?
C02L C02I H02I 120.3 . . ?
C01V C02J C02E 120.7(9) . . ?
C01V C02J H02J 119.7 . . ?
C02E C02J H02J 119.7 . . ?
O00K C02K H02B 109.5 . . ?
O00K C02K H02E 109.5 . . ?
O00K C02K H02H 109.5 . . ?
H02B C02K H02E 109.5 . . ?
H02B C02K H02H 109.5 . . ?
H02E C02K H02H 109.5 . . ?
C02I C02L H02L 120.3 . . ?
C02U C02L C02I 119.3(10) . . ?
C02U C02L H02L 120.3 . . ?
O00I C02M H02K 109.5 . . ?
O00I C02M H02M 109.5 . . ?
O00I C02M H02N 109.5 . . ?
H02K C02M H02M 109.5 . . ?
H02K C02M H02N 109.5 . . ?
H02M C02M H02N 109.5 . . ?
N02B C02N C02V 178.2(19) . . ?
C021 C02O H02O 120.2 . . ?
C02U C02O C021 119.6(10) . . ?
C02U C02O H02O 120.2 . . ?
C023 C02P H02P 120.4 . . ?
C02R C02P C023 119.3(11) . . ?
C02R C02P H02P 120.4 . . ?
C027 C02Q H02Q 120.5 . . ?
C02W C02Q C027 119.0(11) . . ?
C02W C02Q H02Q 120.5 . . ?
C02F C02R C02P 120.4(11) . . ?
C02F C02R H02R 119.8 . . ?
C02P C02R H02R 119.8 . . ?
C02D C02S H02S 119.9 . . ?
C02H C02S C02D 120.2(9) . . ?
C02H C02S H02S 119.9 . . ?
C02A C02T H02T 118.6 . . ?
C02A C02T C02W 122.8(10) . . ?
C02W C02T H02T 118.6 . . ?
C02L C02U H02U 119.2 . . ?
C02O C02U C02L 121.5(9) . . ?
C02O C02U H02U 119.2 . . ?
C02N C02V H02Z 109.5 . . ?
C02N C02V H 109.5 . . ?
C02N C02V HA 109.5 . . ?
H02Z C02V H 109.5 . . ?
H02Z C02V HA 109.5 . . ?
H C02V HA 109.5 . . ?
C02Q C02W C02T 118.4(10) . . ?
C02Q C02W H02W 120.8 . . ?
C02T C02W H02W 120.8 . . ?
O00R C02X H02V 109.5 . . ?
O00R C02X H02X 109.5 . . ?
O00R C02X H02Y 109.5 . . ?
H02V C02X H02X 109.5 . . ?
H02V C02X H02Y 109.5 . . ?
H02X C02X H02Y 109.5 . . ?
H02 C02Z HB 109.5 . . ?
H02 C02Z HC 109.5 . . ?
HB C02Z HC 109.5 . . ?
C036 C02Z H02 109.5 . . ?
C036 C02Z HB 109.5 . . ?
C036 C02Z HC 109.5 . . ?
H03A C030 H03B 109.5 . . ?
H03A C030 H03C 109.5 . . ?
H03B C030 H03C 109.5 . . ?
C032 C030 H03A 109.5 . . ?
C032 C030 H03B 109.5 . . ?
C032 C030 H03C 109.5 . . ?
N033 C032 C030 174(3) . . ?
Cl1 C035 Cl 113.2(9) . . ?
Cl1 C035 H03D 108.9 . . ?
Cl1 C035 H03E 108.9 . . ?
Cl C035 H03D 108.9 . . ?
Cl C035 H03E 108.9 . . ?
H03D C035 H03E 107.7 . . ?
N031 C036 C02Z 174(3) . . ?

loop_
_geom_bond_atom_site_label_1
_geom_bond_atom_site_label_2
_geom_bond_distance
_geom_bond_site_symmetry_2
_geom_bond_publ_flag
Yb01 Yb01 3.7273(6) 3_666 ?
Yb01 Yb02 3.7839(4) 3_666 ?
Yb01 O004 2.307(4) . ?
Yb01 O004 2.303(4) 3_666 ?
Yb01 O005 2.427(4) . ?
Yb01 O008 2.327(4) . ?
Yb01 O009 2.321(4) . ?
Yb01 O00A 2.277(5) . ?
Yb01 O00C 2.242(5) . ?
Yb01 N00E 2.496(5) . ?
Yb02 O004 2.283(4) . ?
Yb02 O005 2.319(5) . ?
Yb02 O006 2.285(4) . ?
Yb02 O007 2.264(4) . ?
Yb02 O008 2.325(4) . ?
Yb02 O009 2.327(4) 3_666 ?
Yb02 N00D 2.511(6) . ?
Yb02 N00H 2.475(5) . ?
Cl1 C035 1.718(15) . ?
O005 C01E 1.324(8) . ?
O006 C00L 1.269(8) . ?
O007 C01I 1.267(8) . ?
O008 C01D 1.333(8) . ?
O009 C01L 1.351(8) . ?
O00A C01P 1.250(8) . ?
Cl C035 1.766(15) . ?
O00C C01M 1.243(8) . ?
N00D C00S 1.364(9) . ?
N00D C018 1.328(8) . ?
N00E C00P 1.332(8) . ?
N00E C00X 1.359(8) . ?
N00F C014 1.394(8) . ?
N00F C01J 1.249(9) . ?
N00G C00T 1.422(9) . ?
N00G C01N 1.247(9) . ?
N00H C01Y 1.323(9) . ?
N00H C01Z 1.382(8) . ?
O00I C025 1.351(10) . ?
O00I C02M 1.437(12) . ?
N00J C00Z 1.429(9) . ?
N00J C016 1.274(11) . ?
O00K C02H 1.387(9) . ?
O00K C02K 1.429(12) . ?
C00L C00M 1.495(9) . ?
C00L C011 1.395(10) . ?
C00M C00U 1.388(9) . ?
C00M C01A 1.416(10) . ?
C00N C01J 1.475(10) . ?
C00N C020 1.343(11) . ?
C00N C02D 1.381(11) . ?
C00O C00S 1.420(10) . ?
C00O C00W 1.432(11) . ?
C00O C00Z 1.411(11) . ?
C00P H00P 0.9500 . ?
C00P C010 1.385(9) . ?
C00Q C01F 1.398(10) . ?
C00Q C01N 1.470(10) . ?
C00Q C01V 1.417(11) . ?
O00R C02E 1.365(10) . ?
O00R C02X 1.443(12) . ?
C00S C01E 1.429(10) . ?
C00T C00Y 1.422(9) . ?
C00T C01H 1.369(10) . ?
C00U H00U 0.9500 . ?
C00U C019 1.377(10) . ?
C00V C016 1.476(11) . ?
C00V C01S 1.366(13) . ?
C00V C01W 1.366(13) . ?
C00W H00W 0.9500 . ?
C00W C01B 1.347(12) . ?
C00X C00Y 1.410(9) . ?
C00X C01L 1.431(9) . ?
C00Y C01G 1.413(9) . ?
C00Z C01Q 1.359(11) . ?
C010 H010 0.9500 . ?
C010 C01G 1.378(10) . ?
C011 H011 0.9500 . ?
C011 C01I 1.412(10) . ?
C012 H012 0.9500 . ?
C012 C017 1.405(9) . ?
C012 C01D 1.389(9) . ?
C013 H013 0.9500 . ?
C013 C015 1.378(11) . ?
C013 C01A 1.370(10) . ?
C014 C017 1.389(10) . ?
C014 C01C 1.404(10) . ?
C015 H015 0.9500 . ?
C015 C019 1.366(11) . ?
C016 H016 0.9500 . ?
C017 H017 0.9500 . ?
C018 H018 0.9500 . ?
C018 C01B 1.381(11) . ?
C019 H019 0.9500 . ?
C01A H01A 0.9500 . ?
C01B H01B 0.9500 . ?
C01C C01U 1.421(9) . ?
C01C C01Z 1.438(9) . ?
C01D C01Z 1.411(9) . ?
C01E C01K 1.379(10) . ?
C01F H01F 0.9500 . ?
C01F C01X 1.392(11) . ?
C01G H01G 0.9500 . ?
C01H H01H 0.9500 . ?
C01H C01T 1.407(10) . ?
C01I C026 1.517(11) . ?
C01J H01J 0.9500 . ?
C01K H01K 0.9500 . ?
C01K C01Q 1.407(11) . ?
C01L C01T 1.369(9) . ?
C01M C01R 1.517(11) . ?
C01M C022 1.389(12) . ?
C01N H01N 0.9500 . ?
C01O H01O 0.9500 . ?
C01O C01U 1.367(10) . ?
C01O C01Y 1.404(10) . ?
C01P C022 1.397(12) . ?
C01P C027 1.499(11) . ?
C01Q H01Q 0.9500 . ?
C01R C023 1.372(13) . ?
C01R C02G 1.385(11) . ?
C01S H01S 0.9500 . ?
C01S C02C 1.424(13) . ?
C01T H01T 0.9500 . ?
C01U H01U 0.9500 . ?
C01V H01V 0.9500 . ?
C01V C02J 1.352(11) . ?
C01W H01W 0.9500 . ?
C01W C024 1.409(12) . ?
C01X H01X 0.9500 . ?
C01X C02E 1.378(12) . ?
C01Y H01Y 0.9500 . ?
C020 H020 0.9500 . ?
C020 C028 1.395(10) . ?
C021 H021 0.9500 . ?
C021 C026 1.367(12) . ?
C021 C02O 1.391(12) . ?
C022 H022 0.9500 . ?
C023 H023 0.9500 . ?
C023 C02P 1.404(12) . ?
C024 H024 0.9500 . ?
C024 C025 1.395(14) . ?
C025 C02C 1.328(15) . ?
C026 C02I 1.394(12) . ?
C027 C029 1.305(13) . ?
C027 C02Q 1.397(13) . ?
C028 H028 0.9500 . ?
C028 C02H 1.389(12) . ?
C029 H029 0.9500 . ?
C029 C02A 1.411(14) . ?
C02A H02A 0.9500 . ?
C02A C02T 1.288(16) . ?
N02B C02N 1.125(14) . ?
C02C H02C 0.9500 . ?
C02D H02D 0.9500 . ?
C02D C02S 1.375(12) . ?
C02E C02J 1.403(12) . ?
C02F H02F 0.9500 . ?
C02F C02G 1.385(15) . ?
C02F C02R 1.354(18) . ?
C02G H02G 0.9500 . ?
C02H C02S 1.372(13) . ?
C02I H02I 0.9500 . ?
C02I C02L 1.379(13) . ?
C02J H02J 0.9500 . ?
C02K H02B 0.9800 . ?
C02K H02E 0.9800 . ?
C02K H02H 0.9800 . ?
C02L H02L 0.9500 . ?
C02L C02U 1.371(15) . ?
C02M H02K 0.9800 . ?
C02M H02M 0.9800 . ?
C02M H02N 0.9800 . ?
C02N C02V 1.455(15) . ?
C02O H02O 0.9500 . ?
C02O C02U 1.363(16) . ?
C02P H02P 0.9500 . ?
C02P C02R 1.374(16) . ?
C02Q H02Q 0.9500 . ?
C02Q C02W 1.391(14) . ?
C02R H02R 0.9500 . ?
C02S H02S 0.9500 . ?
C02T H02T 0.9500 . ?
C02T C02W 1.393(17) . ?
C02U H02U 0.9500 . ?
C02V H02Z 0.9800 . ?
C02V H 0.9800 . ?
C02V HA 0.9800 . ?
C02W H02W 0.9500 . ?
C02X H02V 0.9800 . ?
C02X H02X 0.9800 . ?
C02X H02Y 0.9800 . ?
C02Z H02 0.9800 . ?
C02Z HB 0.9800 . ?
C02Z HC 0.9800 . ?
C02Z C036 1.42(2) . ?
C030 H03A 0.9800 . ?
C030 H03B 0.9800 . ?
C030 H03C 0.9800 . ?
C030 C032 1.39(2) . ?
N031 C036 1.10(2) . ?
C032 N033 1.098(19) . ?
C035 H03D 0.9900 . ?
C035 H03E 0.9900 . ?

loop_
_geom_torsion_atom_site_label_1
_geom_torsion_atom_site_label_2
_geom_torsion_atom_site_label_3
_geom_torsion_atom_site_label_4
_geom_torsion
_geom_torsion_site_symmetry_1
_geom_torsion_site_symmetry_2
_geom_torsion_site_symmetry_3
_geom_torsion_site_symmetry_4
_geom_torsion_publ_flag
Yb01 O005 C01E C00S 160.5(5) . . . . ?
Yb01 O005 C01E C01K -22.2(11) . . . . ?
Yb01 O008 C01D C012 5.7(11) . . . . ?
Yb01 O008 C01D C01Z -173.2(5) . . . . ?
Yb01 O009 C01L C00X 25.1(8) . . . . ?
Yb01 O009 C01L C01T -155.3(6) . . . . ?
Yb01 O00A C01P C022 2.4(12) . . . . ?
Yb01 O00A C01P C027 -174.9(5) . . . . ?
Yb01 O00C C01M C01R -176.6(5) . . . . ?
Yb01 O00C C01M C022 3.9(12) . . . . ?
Yb01 N00E C00P C010 -162.6(5) . . . . ?
Yb01 N00E C00X C00Y 164.5(5) . . . . ?
Yb01 N00E C00X C01L -14.2(7) . . . . ?
Yb02 O005 C01E C00S -1.5(8) . . . . ?
Yb02 O005 C01E C01K 175.9(6) . . . . ?
Yb02 O006 C00L C00M -171.6(4) . . . . ?
Yb02 O006 C00L C011 12.3(11) . . . . ?
Yb02 O007 C01I C011 8.5(13) . . . . ?
Yb02 O007 C01I C026 -171.6(5) . . . . ?
Yb02 O008 C01D C012 -158.7(5) . . . . ?
Yb02 O008 C01D C01Z 22.4(7) . . . . ?
Yb02 O009 C01L C00X -124.0(5) 3_666 . . . ?
Yb02 O009 C01L C01T 55.7(9) 3_666 . . . ?
Yb02 N00D C00S C00O -179.7(5) . . . . ?
Yb02 N00D C00S C01E -1.2(7) . . . . ?
Yb02 N00D C018 C01B -179.0(6) . . . . ?
Yb02 N00H C01Y C01O -162.9(6) . . . . ?
Yb02 N00H C01Z C01C 161.9(5) . . . . ?
Yb02 N00H C01Z C01D -18.4(7) . . . . ?
O005 C01E C01K C01Q 178.5(7) . . . . ?
O006 C00L C00M C00U 159.2(7) . . . . ?
O006 C00L C00M C01A -21.5(10) . . . . ?
O006 C00L C011 C01I 0.7(13) . . . . ?
O007 C01I C026 C021 -24.5(12) . . . . ?
O007 C01I C026 C02I 153.6(8) . . . . ?
O008 C01D C01Z N00H -1.0(9) . . . . ?
O008 C01D C01Z C01C 178.7(6) . . . . ?
O009 C01L C01T C01H -173.6(7) . . . . ?
O00A C01P C022 C01M -1.4(13) . . . . ?
O00A C01P C027 C029 -32.0(11) . . . . ?
O00A C01P C027 C02Q 144.3(8) . . . . ?
O00C C01M C01R C023 14.3(10) . . . . ?
O00C C01M C01R C02G -159.9(7) . . . . ?
O00C C01M C022 C01P -1.4(13) . . . . ?
N00D C00S C01E O005 1.7(9) . . . . ?
N00D C00S C01E C01K -175.8(6) . . . . ?
N00D C018 C01B C00W 1.5(12) . . . . ?
N00E C00P C010 C01G 0.2(11) . . . . ?
N00E C00X C00Y C00T -179.6(6) . . . . ?
N00E C00X C00Y C01G 0.6(10) . . . . ?
N00E C00X C01L O009 -5.8(9) . . . . ?
N00E C00X C01L C01T 174.6(6) . . . . ?
N00F C014 C017 C012 178.3(7) . . . . ?
N00F C014 C01C C01U -2.9(10) . . . . ?
N00F C014 C01C C01Z 177.0(6) . . . . ?
N00G C00T C00Y C00X -178.9(6) . . . . ?
N00G C00T C00Y C01G 0.9(11) . . . . ?
N00G C00T C01H C01T -179.1(7) . . . . ?
O00I C025 C02C C01S -179.0(9) . . . . ?
N00J C00Z C01Q C01K -180.0(8) . . . . ?
O00K C02H C02S C02D -177.9(10) . . . . ?
C00L C00M C00U C019 -179.7(8) . . . . ?
C00L C00M C01A C013 179.9(7) . . . . ?
C00L C011 C01I O007 -10.8(14) . . . . ?
C00L C011 C01I C026 169.3(8) . . . . ?
C00M C00L C011 C01I -175.3(8) . . . . ?
C00M C00U C019 C015 -0.6(14) . . . . ?
C00N C020 C028 C02H -1.8(13) . . . . ?
C00N C02D C02S C02H -2.2(17) . . . . ?
C00O C00S C01E O005 -179.6(6) . . . . ?
C00O C00S C01E C01K 2.9(10) . . . . ?
C00O C00W C01B C018 -2.8(11) . . . . ?
C00O C00Z C01Q C01K -0.7(12) . . . . ?
C00P N00E C00X C00Y -0.6(10) . . . . ?
C00P N00E C00X C01L -179.3(6) . . . . ?
C00P C010 C01G C00Y -0.2(11) . . . . ?
C00Q C01F C01X C02E 0.3(13) . . . . ?
C00Q C01V C02J C02E 0.4(14) . . . . ?
O00R C02E C02J C01V 179.4(9) . . . . ?
C00S N00D C018 C01B -0.9(11) . . . . ?
C00S C00O C00W C01B 3.6(10) . . . . ?
C00S C00O C00Z N00J 178.9(6) . . . . ?
C00S C00O C00Z C01Q -0.5(10) . . . . ?
C00S C01E C01K C01Q -4.1(11) . . . . ?
C00T N00G C01N C00Q 176.6(6) . . . . ?
C00T C00Y C01G C010 180.0(7) . . . . ?
C00T C01H C01T C01L -2.9(12) . . . . ?
C00U C00M C01A C013 -0.8(12) . . . . ?
C00V C01S C02C C025 0.5(15) . . . . ?
C00V C01W C024 C025 0.8(13) . . . . ?
C00W C00O C00S N00D -3.2(9) . . . . ?
C00W C00O C00S C01E 178.3(6) . . . . ?
C00W C00O C00Z N00J 0.1(10) . . . . ?
C00W C00O C00Z C01Q -179.3(7) . . . . ?
C00X N00E C00P C010 0.2(10) . . . . ?
C00X C00Y C01G C010 -0.2(10) . . . . ?
C00X C01L C01T C01H 6.1(11) . . . . ?
C00Y C00T C01H C01T -2.4(12) . . . . ?
C00Y C00X C01L O009 175.5(6) . . . . ?
C00Y C00X C01L C01T -4.2(10) . . . . ?
C00Z N00J C016 C00V 177.1(7) . . . . ?
C00Z C00O C00S N00D 177.9(6) . . . . ?
C00Z C00O C00S C01E -0.6(10) . . . . ?
C00Z C00O C00W C01B -177.5(7) . . . . ?
C011 C00L C00M C00U -24.5(11) . . . . ?
C011 C00L C00M C01A 154.8(8) . . . . ?
C011 C01I C026 C021 155.4(8) . . . . ?
C011 C01I C026 C02I -26.5(12) . . . . ?
C012 C01D C01Z N00H 180.0(6) . . . . ?
C012 C01D C01Z C01C -0.3(10) . . . . ?
C013 C015 C019 C00U 0.0(14) . . . . ?
C014 N00F C01J C00N 179.1(7) . . . . ?
C014 C01C C01U C01O 178.3(7) . . . . ?
C014 C01C C01Z N00H -175.6(6) . . . . ?
C014 C01C C01Z C01D 4.7(10) . . . . ?
C015 C013 C01A C00M 0.2(13) . . . . ?
C016 N00J C00Z C00O -179.2(7) . . . . ?
C016 N00J C00Z C01Q 0.1(12) . . . . ?
C016 C00V C01S C02C -178.4(8) . . . . ?
C016 C00V C01W C024 177.7(8) . . . . ?
C017 C012 C01D O008 176.8(6) . . . . ?
C017 C012 C01D C01Z -4.2(10) . . . . ?
C017 C014 C01C C01U 175.6(7) . . . . ?
C017 C014 C01C C01Z -4.4(10) . . . . ?
C018 N00D C00S C00O 1.9(9) . . . . ?
C018 N00D C00S C01E -179.6(6) . . . . ?
C01A C00M C00U C019 1.0(12) . . . . ?
C01A C013 C015 C019 0.2(14) . . . . ?
C01C C014 C017 C012 -0.1(11) . . . . ?
C01D C012 C017 C014 4.6(11) . . . . ?
C01E C01K C01Q C00Z 3.1(13) . . . . ?
C01F C00Q C01N N00G 178.4(8) . . . . ?
C01F C00Q C01V C02J 1.0(12) . . . . ?
C01F C01X C02E O00R -179.8(9) . . . . ?
C01F C01X C02E C02J 1.2(14) . . . . ?
C01H C00T C00Y C00X 4.2(11) . . . . ?
C01H C00T C00Y C01G -176.0(7) . . . . ?
C01I C026 C02I C02L 179.4(9) . . . . ?
C01J N00F C014 C017 31.0(11) . . . . ?
C01J N00F C014 C01C -150.5(7) . . . . ?
C01J C00N C020 C028 -176.1(8) . . . . ?
C01J C00N C02D C02S 178.1(9) . . . . ?
C01L C00X C00Y C00T -0.9(10) . . . . ?
C01L C00X C00Y C01G 179.3(7) . . . . ?
C01M C01R C023 C02P -170.9(7) . . . . ?
C01M C01R C02G C02F 170.8(8) . . . . ?
C01N N00G C00T C00Y 143.0(7) . . . . ?
C01N N00G C00T C01H -40.2(11) . . . . ?
C01N C00Q C01F C01X 177.8(8) . . . . ?
C01N C00Q C01V C02J -178.1(8) . . . . ?
C01P C027 C029 C02A 177.0(9) . . . . ?
C01P C027 C02Q C02W -175.9(8) . . . . ?
C01R C01M C022 C01P 179.1(7) . . . . ?
C01R C023 C02P C02R 0.8(15) . . . . ?
C01S C00V C016 N00J 174.2(8) . . . . ?
C01S C00V C01W C024 0.1(13) . . . . ?
C01U C01C C01Z N00H 4.3(10) . . . . ?
C01U C01C C01Z C01D -175.4(6) . . . . ?
C01U C01O C01Y N00H 3.1(13) . . . . ?
C01V C00Q C01F C01X -1.3(12) . . . . ?
C01V C00Q C01N N00G -2.5(11) . . . . ?
C01W C00V C016 N00J -3.4(12) . . . . ?
C01W C00V C01S C02C -0.7(14) . . . . ?
C01W C024 C025 O00I 178.5(8) . . . . ?
C01W C024 C025 C02C -1.1(14) . . . . ?
C01X C02E C02J C01V -1.5(15) . . . . ?
C01Y N00H C01Z C01C -3.4(10) . . . . ?
C01Y N00H C01Z C01D 176.3(6) . . . . ?
C01Y C01O C01U C01C -1.9(12) . . . . ?
C01Z N00H C01Y C01O -0.4(11) . . . . ?
C01Z C01C C01U C01O -1.6(11) . . . . ?
C020 C00N C01J N00F -8.6(13) . . . . ?
C020 C00N C02D C02S -1.9(15) . . . . ?
C020 C028 C02H O00K 179.9(8) . . . . ?
C020 C028 C02H C02S -2.5(14) . . . . ?
C021 C026 C02I C02L -2.6(15) . . . . ?
C021 C02O C02U C02L 4.9(18) . . . . ?
C022 C01M C01R C023 -166.1(8) . . . . ?
C022 C01M C01R C02G 19.7(11) . . . . ?
C022 C01P C027 C029 150.5(9) . . . . ?
C022 C01P C027 C02Q -33.2(11) . . . . ?
C023 C01R C02G C02F -3.4(13) . . . . ?
C023 C02P C02R C02F -5.4(18) . . . . ?
C024 C025 C02C C01S 0.4(15) . . . . ?
C026 C021 C02O C02U -4.9(16) . . . . ?
C026 C02I C02L C02U 2.4(16) . . . . ?
C027 C01P C022 C01M 175.8(8) . . . . ?
C027 C029 C02A C02T 1.5(17) . . . . ?
C027 C02Q C02W C02T -3.3(15) . . . . ?
C028 C02H C02S C02D 4.4(16) . . . . ?
C029 C027 C02Q C02W 0.4(14) . . . . ?
C029 C02A C02T C02W -4.6(18) . . . . ?
C02A C02T C02W C02Q 5.6(18) . . . . ?
C02D C00N C01J N00F 171.3(9) . . . . ?
C02D C00N C020 C028 3.9(14) . . . . ?
C02G C01R C023 C02P 3.5(12) . . . . ?
C02G C02F C02R C02P 5.6(19) . . . . ?
C02I C02L C02U C02O -3.6(18) . . . . ?
C02K O00K C02H C028 -8.1(13) . . . . ?
C02K O00K C02H C02S 174.2(9) . . . . ?
C02M O00I C025 C024 -172.2(9) . . . . ?
C02M O00I C025 C02C 7.2(14) . . . . ?
C02O C021 C026 C01I -178.1(9) . . . . ?
C02O C021 C026 C02I 3.8(14) . . . . ?
C02Q C027 C029 C02A 0.6(15) . . . . ?
C02R C02F C02G C01R -1.1(17) . . . . ?
C02X O00R C02E C01X 4.8(14) . . . . ?
C02X O00R C02E C02J -176.1(10) . . . . ?

loop_
_smtbx_masks_void_nr
_smtbx_masks_void_average_x
_smtbx_masks_void_average_y
_smtbx_masks_void_average_z
_smtbx_masks_void_volume
_smtbx_masks_void_count_electrons
_smtbx_masks_void_content
1 0.000 0.000 0.500 547.0 65.8 ?
2 0.500 0.500 1.000 547.0 65.8 ?
